data_1502389
loop_
_publ_author_name
'Urabe, Daisuke'
'Yamaguchi, Hiroki'
'Inoue, Masayuki'

_publ_section_title
;
 Application of \a-alkoxy bridgehead radical for coupling of oxygenated
 carbocycles.
;
_journal_issue 18
_journal_name_full 'Organic letters'
_journal_page_first 4778
_journal_page_last 4781
_journal_paper_doi 10.1021/ol201758a
_journal_volume 13
_journal_year 2011
_chemical_formula_moiety 'C17 H24 O4'
_chemical_formula_sum 'C17 H24 O4'
_chemical_formula_weight 292.37
_chemical_melting_point 92
_space_group_IT_number 14
_symmetry_cell_setting monoclinic
_symmetry_Int_Tables_number 14
_symmetry_space_group_name_Hall '-P 2ybc'
_symmetry_space_group_name_H-M 'P 1 21/c 1'
_atom_sites_solution_hydrogens geom
_atom_sites_solution_primary direct
_atom_sites_solution_secondary difmap
_cell_angle_alpha 90.0000
_cell_angle_beta 114.727(8)
_cell_angle_gamma 90.0000
_cell_formula_units_Z 4
_cell_length_a 12.9716(9)
_cell_length_b 10.05307(10)
_cell_length_c 12.4057(2)
_cell_measurement_reflns_used 14941
_cell_measurement_temperature 123
_cell_measurement_theta_max 68.25
_cell_measurement_theta_min 3.75
_cell_volume 1469.43(14)
_computing_cell_refinement 'RAPID AUTO'
_computing_data_collection 'RAPID AUTO (Rigaku, 2006)'
_computing_data_reduction 'RAPID AUTO'
_computing_molecular_graphics 'CrystalStructure 4.0'
_computing_publication_material 'CrystalStructure 4.0 (Rigaku, 2010)'
_computing_structure_refinement 'SHELXL97 (Sheldrick, 2008)'
_computing_structure_solution 'SIR2004 (Burla, et al., 2005)'
_diffrn_ambient_temperature 123
_diffrn_detector_area_resol_mean 10.000
_diffrn_measured_fraction_theta_full 0.997
_diffrn_measured_fraction_theta_max 0.997
_diffrn_measurement_device_type 'Rigaku R-AXIS RAPID'
_diffrn_measurement_method \w
_diffrn_radiation_type 'Cu K\a'
_diffrn_radiation_wavelength 1.54187
_diffrn_reflns_av_R_equivalents 0.0217
_diffrn_reflns_limit_h_max 15
_diffrn_reflns_limit_h_min -15
_diffrn_reflns_limit_k_max 12
_diffrn_reflns_limit_k_min -11
_diffrn_reflns_limit_l_max 14
_diffrn_reflns_limit_l_min -14
_diffrn_reflns_number 16570
_diffrn_reflns_theta_full 68.25
_diffrn_reflns_theta_max 68.25
_diffrn_standards_number 0
_exptl_absorpt_coefficient_mu 0.753
_exptl_absorpt_correction_T_max 0.873
_exptl_absorpt_correction_T_min 0.703
_exptl_absorpt_correction_type multi-scan
_exptl_absorpt_process_details 'ABSCOR (Rigaku, 1995)'
_exptl_crystal_colour colorless
_exptl_crystal_density_diffrn 1.322
_exptl_crystal_density_method 'not measured'
_exptl_crystal_description block
_exptl_crystal_F_000 632.00
_exptl_crystal_size_max 0.230
_exptl_crystal_size_mid 0.200
_exptl_crystal_size_min 0.180
_refine_diff_density_max 0.300
_refine_diff_density_min -0.210
_refine_ls_extinction_coef 0.0014(3)
_refine_ls_extinction_method SHELXL
_refine_ls_goodness_of_fit_ref 1.042
_refine_ls_hydrogen_treatment constr
_refine_ls_number_parameters 192
_refine_ls_number_reflns 2682
_refine_ls_number_restraints 0
_refine_ls_R_factor_gt 0.0372
_refine_ls_shift/su_max 0.000
_refine_ls_structure_factor_coef Fsqd
_refine_ls_weighting_details 'w = 1/[\s^2^(Fo^2^)+(0.0422P)^2^+0.5895P] where P=(Fo^2^+2Fc^2^)/3'
_refine_ls_weighting_scheme calc
_refine_ls_wR_factor_ref 0.0934
_reflns_number_gt 2471
_reflns_number_total 2682
_reflns_threshold_expression F^2^>2.0\s(F^2^)
_cod_data_source_file ol201758a_si_002.cif
_cod_data_source_block sc0866
_cod_original_cell_volume 1469.42(15)
_cod_database_code 1502389

loop_
_symmetry_equiv_pos_site_id
_symmetry_equiv_pos_as_xyz
1 +X,+Y,+Z
2 -X,1/2+Y,1/2-Z
3 -X,-Y,-Z
4 +X,1/2-Y,1/2+Z

loop_
_atom_site_label
_atom_site_type_symbol
_atom_site_fract_x
_atom_site_fract_y
_atom_site_fract_z
_atom_site_U_iso_or_equiv
_atom_site_adp_type
_atom_site_occupancy
_atom_site_symmetry_multiplicity
_atom_site_calc_flag
_atom_site_refinement_flags
O1 O 0.61262(8) 1.20766(10) 0.59153(9) 0.0338(3) Uani 1.0 4 d .
O2 O 0.78898(7) 0.96568(9) 0.64656(7) 0.0233(3) Uani 1.0 4 d .
O3 O 0.77005(8) 0.78167(9) 0.74989(8) 0.0278(3) Uani 1.0 4 d .
O4 O 0.94900(7) 0.85205(10) 0.77352(8) 0.0279(3) Uani 1.0 4 d .
C1 C 0.71849(10) 0.98062(13) 0.43471(11) 0.0233(3) Uani 1.0 4 d .
C2 C 0.79703(11) 1.07771(14) 0.40946(12) 0.0269(3) Uani 1.0 4 d .
C3 C 0.84808(11) 1.18189(14) 0.50674(12) 0.0285(4) Uani 1.0 4 d .
C4 C 0.75529(12) 1.25998(14) 0.52490(13) 0.0305(4) Uani 1.0 4 d .
C5 C 0.66110(11) 1.17546(14) 0.53008(12) 0.0263(3) Uani 1.0 4 d .
C6 C 0.62045(10) 1.05756(14) 0.44644(11) 0.0243(3) Uani 1.0 4 d .
C7 C 0.53162(11) 1.10938(14) 0.32505(12) 0.0280(4) Uani 1.0 4 d .
C8 C 0.48365(11) 0.99929(15) 0.23758(12) 0.0289(4) Uani 1.0 4 d .
C9 C 0.48950(12) 0.99561(16) 0.13420(13) 0.0338(4) Uani 1.0 4 d .
C10 C 0.77739(10) 0.88877(13) 0.54246(11) 0.0231(3) Uani 1.0 4 d .
C11 C 0.70493(11) 0.76588(14) 0.53695(12) 0.0259(3) Uani 1.0 4 d .
C12 C 0.75949(12) 0.69147(14) 0.65445(12) 0.0281(3) Uani 1.0 4 d .
C13 C 0.87787(12) 0.64294(14) 0.67669(13) 0.0299(4) Uani 1.0 4 d .
C14 C 0.94738(11) 0.76607(14) 0.67937(12) 0.0282(4) Uani 1.0 4 d .
C15 C 0.89697(11) 0.84312(14) 0.56302(12) 0.0253(3) Uani 1.0 4 d .
C16 C 0.83812(11) 0.89280(14) 0.75304(12) 0.0257(3) Uani 1.0 4 d .
C17 C 0.84501(13) 0.98208(15) 0.85227(12) 0.0317(4) Uani 1.0 4 d .
H1 H 0.6834 0.9219 0.3635 0.0280 Uiso 1.0 4 calc R
H2A H 0.8591 1.0270 0.4019 0.0323 Uiso 1.0 4 calc R
H2B H 0.7535 1.1231 0.3329 0.0323 Uiso 1.0 4 calc R
H3A H 0.8955 1.2441 0.4850 0.0341 Uiso 1.0 4 calc R
H3B H 0.8976 1.1375 0.5819 0.0341 Uiso 1.0 4 calc R
H4A H 0.7907 1.3111 0.5997 0.0366 Uiso 1.0 4 calc R
H4B H 0.7217 1.3247 0.4592 0.0366 Uiso 1.0 4 calc R
H6 H 0.5808 0.9949 0.4791 0.0292 Uiso 1.0 4 calc R
H7A H 0.4693 1.1545 0.3369 0.0336 Uiso 1.0 4 calc R
H7B H 0.5680 1.1755 0.2930 0.0336 Uiso 1.0 4 calc R
H8 H 0.4469 0.9279 0.2576 0.0347 Uiso 1.0 4 calc R
H9A H 0.5258 1.0656 0.1119 0.0406 Uiso 1.0 4 calc R
H9B H 0.4574 0.9229 0.0819 0.0406 Uiso 1.0 4 calc R
H11A H 0.6270 0.7936 0.5226 0.0310 Uiso 1.0 4 calc R
H11B H 0.7003 0.7071 0.4710 0.0310 Uiso 1.0 4 calc R
H12 H 0.7109 0.6140 0.6539 0.0337 Uiso 1.0 4 calc R
H13A H 0.8743 0.5820 0.6126 0.0359 Uiso 1.0 4 calc R
H13B H 0.9125 0.5949 0.7532 0.0359 Uiso 1.0 4 calc R
H14 H 1.0268 0.7389 0.6960 0.0338 Uiso 1.0 4 calc R
H15A H 0.8933 0.7856 0.4967 0.0304 Uiso 1.0 4 calc R
H15B H 0.9450 0.9212 0.5671 0.0304 Uiso 1.0 4 calc R
H17A H 0.8876 0.9375 0.9283 0.0380 Uiso 1.0 4 calc R
H17B H 0.7682 1.0025 0.8442 0.0380 Uiso 1.0 4 calc R
H17C H 0.8837 1.0648 0.8493 0.0380 Uiso 1.0 4 calc R

loop_
_atom_site_aniso_label
_atom_site_aniso_U_11
_atom_site_aniso_U_22
_atom_site_aniso_U_33
_atom_site_aniso_U_12
_atom_site_aniso_U_13
_atom_site_aniso_U_23
O1 0.0377(6) 0.0337(6) 0.0365(6) 0.0068(5) 0.0219(5) -0.0001(5)
O2 0.0243(5) 0.0236(5) 0.0229(5) 0.0011(4) 0.0109(4) -0.0006(4)
O3 0.0305(5) 0.0268(6) 0.0294(5) -0.0021(4) 0.0158(4) 0.0005(4)
O4 0.0239(5) 0.0304(6) 0.0268(5) 0.0017(4) 0.0082(4) 0.0001(4)
C1 0.0207(6) 0.0272(8) 0.0230(7) 0.0010(6) 0.0100(5) -0.0012(6)
C2 0.0234(7) 0.0323(8) 0.0278(7) 0.0032(6) 0.0135(6) 0.0046(6)
C3 0.0242(7) 0.0286(8) 0.0336(8) -0.0019(6) 0.0132(6) 0.0036(6)
C4 0.0307(8) 0.0265(8) 0.0344(8) -0.0005(6) 0.0137(6) -0.0004(6)
C5 0.0243(7) 0.0274(8) 0.0268(7) 0.0069(6) 0.0103(6) 0.0036(6)
C6 0.0213(7) 0.0265(7) 0.0268(7) 0.0014(6) 0.0116(6) 0.0028(6)
C7 0.0226(7) 0.0314(8) 0.0300(8) 0.0036(6) 0.0110(6) 0.0027(6)
C8 0.0209(7) 0.0328(8) 0.0309(8) -0.0020(6) 0.0086(6) 0.0037(6)
C9 0.0316(8) 0.0355(9) 0.0322(8) -0.0063(7) 0.0112(7) -0.0014(7)
C10 0.0213(7) 0.0251(7) 0.0245(7) -0.0005(6) 0.0111(6) -0.0029(6)
C11 0.0227(7) 0.0256(8) 0.0293(7) -0.0012(6) 0.0107(6) -0.0024(6)
C12 0.0301(7) 0.0242(7) 0.0313(8) -0.0028(6) 0.0140(6) -0.0016(6)
C13 0.0324(8) 0.0262(8) 0.0314(8) 0.0042(6) 0.0137(6) 0.0023(6)
C14 0.0239(7) 0.0300(8) 0.0310(8) 0.0046(6) 0.0119(6) 0.0004(6)
C15 0.0224(7) 0.0262(7) 0.0292(7) 0.0015(6) 0.0126(6) -0.0004(6)
C16 0.0253(7) 0.0262(8) 0.0263(7) 0.0007(6) 0.0113(6) 0.0019(6)
C17 0.0371(8) 0.0323(8) 0.0268(8) -0.0006(7) 0.0145(7) -0.0001(6)

loop_
_atom_type_symbol
_atom_type_description
_atom_type_scat_dispersion_real
_atom_type_scat_dispersion_imag
_atom_type_scat_source
C C 0.0181 0.0091
;
International Tables for Crystallography
(1992, Vol. C, Tables 4.2.6.8 and 6.1.1.4)
;
H H 0.0000 0.0000
;
International Tables for Crystallography
(1992, Vol. C, Table 6.1.1.4)
;
O O 0.0492 0.0322
;
International Tables for Crystallography
(1992, Vol. C, Tables 4.2.6.8 and 6.1.1.4)
;

loop_
_geom_angle_atom_site_label_1
_geom_angle_atom_site_label_2
_geom_angle_atom_site_label_3
_geom_angle
_geom_angle_publ_flag
C10 O2 C16 113.17(10) yes
C12 O3 C16 111.15(13) yes
C14 O4 C16 111.00(9) yes
C2 C1 C6 110.08(11) yes
C2 C1 C10 115.34(10) yes
C6 C1 C10 110.33(13) yes
C1 C2 C3 112.40(14) yes
C2 C3 C4 111.16(11) yes
C3 C4 C5 114.67(12) yes
O1 C5 C4 121.03(13) yes
O1 C5 C6 120.87(13) yes
C4 C5 C6 117.77(14) yes
C1 C6 C5 113.01(10) yes
C1 C6 C7 112.46(12) yes
C5 C6 C7 107.79(11) yes
C6 C7 C8 111.77(12) yes
C7 C8 C9 123.58(15) yes
O2 C10 C1 106.32(11) yes
O2 C10 C11 107.48(12) yes
O2 C10 C15 106.80(9) yes
C1 C10 C11 111.81(9) yes
C1 C10 C15 115.10(13) yes
C11 C10 C15 108.92(11) yes
C10 C11 C12 108.75(10) yes
O3 C12 C11 108.73(11) yes
O3 C12 C13 107.97(10) yes
C11 C12 C13 111.12(15) yes
C12 C13 C14 106.65(12) yes
O4 C14 C13 108.17(14) yes
O4 C14 C15 108.47(11) yes
C13 C14 C15 112.14(10) yes
C10 C15 C14 108.25(14) yes
O2 C16 O3 110.65(9) yes
O2 C16 O4 110.30(13) yes
O2 C16 C17 107.91(12) yes
O3 C16 O4 110.66(11) yes
O3 C16 C17 108.57(14) yes
O4 C16 C17 108.68(10) yes
C2 C1 H1 106.883 no
C6 C1 H1 106.887 no
C10 C1 H1 106.880 no
C1 C2 H2A 109.126 no
C1 C2 H2B 109.115 no
C3 C2 H2A 109.122 no
C3 C2 H2B 109.115 no
H2A C2 H2B 107.862 no
C2 C3 H3A 109.394 no
C2 C3 H3B 109.398 no
C4 C3 H3A 109.405 no
C4 C3 H3B 109.410 no
H3A C3 H3B 108.011 no
C3 C4 H4A 108.595 no
C3 C4 H4B 108.596 no
C5 C4 H4A 108.595 no
C5 C4 H4B 108.601 no
H4A C4 H4B 107.564 no
C1 C6 H6 107.787 no
C5 C6 H6 107.787 no
C7 C6 H6 107.790 no
C6 C7 H7A 109.264 no
C6 C7 H7B 109.267 no
C8 C7 H7A 109.265 no
C8 C7 H7B 109.263 no
H7A C7 H7B 107.936 no
C7 C8 H8 118.211 no
C9 C8 H8 118.212 no
C8 C9 H9A 120.002 no
C8 C9 H9B 120.007 no
H9A C9 H9B 119.991 no
C10 C11 H11A 109.939 no
C10 C11 H11B 109.937 no
C12 C11 H11A 109.940 no
C12 C11 H11B 109.939 no
H11A C11 H11B 108.328 no
O3 C12 H12 109.659 no
C11 C12 H12 109.665 no
C13 C12 H12 109.663 no
C12 C13 H13A 110.397 no
C12 C13 H13B 110.399 no
C14 C13 H13A 110.392 no
C14 C13 H13B 110.396 no
H13A C13 H13B 108.611 no
O4 C14 H14 109.344 no
C13 C14 H14 109.342 no
C15 C14 H14 109.339 no
C10 C15 H15A 110.049 no
C10 C15 H15B 110.046 no
C14 C15 H15A 110.046 no
C14 C15 H15B 110.048 no
H15A C15 H15B 108.398 no
C16 C17 H17A 109.467 no
C16 C17 H17B 109.473 no
C16 C17 H17C 109.467 no
H17A C17 H17B 109.473 no
H17A C17 H17C 109.471 no
H17B C17 H17C 109.475 no

loop_
_geom_bond_atom_site_label_1
_geom_bond_atom_site_label_2
_geom_bond_distance
_geom_bond_publ_flag
O1 C5 1.218(3) yes
O2 C10 1.4580(17) yes
O2 C16 1.4084(16) yes
O3 C12 1.4516(18) yes
O3 C16 1.4144(18) yes
O4 C14 1.4461(19) yes
O4 C16 1.4126(18) yes
C1 C2 1.535(3) yes
C1 C6 1.546(2) yes
C1 C10 1.5391(17) yes
C2 C3 1.5242(19) yes
C3 C4 1.531(3) yes
C4 C5 1.511(3) yes
C5 C6 1.5172(19) yes
C6 C7 1.5541(17) yes
C7 C8 1.492(2) yes
C8 C9 1.317(3) yes
C10 C11 1.536(2) yes
C10 C15 1.533(2) yes
C11 C12 1.5239(19) yes
C12 C13 1.522(3) yes
C13 C14 1.524(2) yes
C14 C15 1.5236(19) yes
C16 C17 1.496(3) yes
C1 H1 1.000 no
C2 H2A 0.990 no
C2 H2B 0.990 no
C3 H3A 0.990 no
C3 H3B 0.990 no
C4 H4A 0.990 no
C4 H4B 0.990 no
C6 H6 1.000 no
C7 H7A 0.990 no
C7 H7B 0.990 no
C8 H8 0.950 no
C9 H9A 0.950 no
C9 H9B 0.950 no
C11 H11A 0.990 no
C11 H11B 0.990 no
C12 H12 1.000 no
C13 H13A 0.990 no
C13 H13B 0.990 no
C14 H14 1.000 no
C15 H15A 0.990 no
C15 H15B 0.990 no
C17 H17A 0.980 no
C17 H17B 0.980 no
C17 H17C 0.980 no

loop_
_geom_contact_atom_site_label_1
_geom_contact_atom_site_label_2
_geom_contact_distance
_geom_contact_publ_flag
_geom_contact_site_symmetry_2
O1 O2 3.2110(14) no .
O1 C7 3.1785(18) no .
O2 C2 3.1919(19) no .
O2 C3 3.0714(19) no .
O2 C4 3.2666(17) no .
O2 C5 2.6985(16) no .
O2 C6 2.6936(14) no .
O2 C12 2.7904(17) no .
O2 C13 3.4111(17) no .
O2 C14 2.7775(17) no .
O3 C10 2.8276(18) no .
O3 C14 2.787(2) no .
O3 C15 3.415(2) no .
O4 C10 2.8231(14) no .
O4 C11 3.4079(14) no .
O4 C12 2.7916(16) no .
C1 C4 2.987(2) no .
C1 C8 3.0105(16) no .
C2 C5 2.919(3) no .
C2 C7 3.168(2) no .
C2 C15 2.9674(19) no .
C3 C6 2.999(2) no .
C3 C10 3.172(2) no .
C3 C15 3.481(2) no .
C4 C7 3.2923(18) no .
C5 C10 3.227(2) no .
C6 C9 3.574(2) no .
C6 C11 3.167(2) no .
C10 C13 2.9603(19) no .
C11 C14 2.8920(18) no .
C11 C16 2.8151(18) no .
C12 C15 2.913(3) no .
C13 C16 2.807(3) no .
C15 C16 2.810(3) no .
O1 C8 3.549(2) no 3_676
O1 C9 3.527(2) no 4_575
O4 C3 3.3590(15) no 2_746
O4 C13 3.5800(18) no 2_756
C3 O4 3.3590(15) no 2_756
C8 O1 3.549(2) no 3_676
C9 O1 3.527(2) no 4_574
C9 C9 3.454(3) no 3_675
C13 O4 3.5800(18) no 2_746
O1 H4A 2.4969 no .
O1 H4B 2.8323 no .
O1 H6 2.4918 no .
O1 H7A 2.9675 no .
O1 H7B 3.5162 no .
O1 H17B 3.5865 no .
O2 H1 3.2216 no .
O2 H2A 3.5679 no .
O2 H3B 2.5605 no .
O2 H4A 3.5228 no .
O2 H6 2.6457 no .
O2 H11A 2.6586 no .
O2 H11B 3.2750 no .
O2 H15A 3.2662 no .
O2 H15B 2.6340 no .
O2 H17A 3.1928 no .
O2 H17B 2.6026 no .
O2 H17C 2.4985 no .
O3 H11A 2.6516 no .
O3 H11B 3.2757 no .
O3 H13A 3.2696 no .
O3 H13B 2.6223 no .
O3 H17A 2.6180 no .
O3 H17B 2.5140 no .
O3 H17C 3.2054 no .
O4 H13A 3.2678 no .
O4 H13B 2.6211 no .
O4 H15A 3.2687 no .
O4 H15B 2.6328 no .
O4 H17A 2.5178 no .
O4 H17B 3.2053 no .
O4 H17C 2.6154 no .
C1 H3A 3.3878 no .
C1 H3B 2.7695 no .
C1 H4B 3.4714 no .
C1 H7A 3.4196 no .
C1 H7B 2.8056 no .
C1 H8 3.3237 no .
C1 H11A 2.6857 no .
C1 H11B 2.8117 no .
C1 H15A 2.8490 no .
C1 H15B 2.7662 no .
C2 H4A 3.3533 no .
C2 H4B 2.8299 no .
C2 H6 3.3665 no .
C2 H7B 2.8795 no .
C2 H15A 3.1972 no .
C2 H15B 2.6165 no .
C3 H1 3.3728 no .
C3 H7B 3.4897 no .
C3 H15B 2.8679 no .
C4 H2A 3.3684 no .
C4 H2B 2.7422 no .
C4 H6 3.3869 no .
C4 H7B 3.0091 no .
C5 H1 3.3696 no .
C5 H2B 3.1855 no .
C5 H3A 3.3843 no .
C5 H3B 2.8840 no .
C5 H7A 2.6436 no .
C5 H7B 2.6719 no .
C6 H2A 3.3785 no .
C6 H2B 2.7253 no .
C6 H3B 3.3673 no .
C6 H4A 3.3881 no .
C6 H4B 2.9646 no .
C6 H8 2.8009 no .
C6 H11A 2.8060 no .
C7 H1 2.6214 no .
C7 H2B 2.8416 no .
C7 H4B 3.1785 no .
C7 H9A 2.6500 no .
C7 H9B 3.3334 no .
C8 H1 2.5247 no .
C8 H2B 3.4256 no .
C8 H6 2.7221 no .
C9 H1 2.9969 no .
C9 H2B 3.5188 no .
C9 H7A 3.0814 no .
C9 H7B 2.5515 no .
C10 H2A 2.7645 no .
C10 H2B 3.4245 no .
C10 H3B 2.8784 no .
C10 H6 2.5653 no .
C10 H12 3.3588 no .
C10 H13A 3.3067 no .
C10 H14 3.3478 no .
C11 H1 2.5820 no .
C11 H6 2.7277 no .
C11 H13A 2.7206 no .
C11 H13B 3.3704 no .
C11 H15A 2.6981 no .
C11 H15B 3.3617 no .
C12 H14 3.3193 no .
C12 H15A 3.2526 no .
C13 H11A 3.3664 no .
C13 H11B 2.7049 no .
C13 H15A 2.7307 no .
C13 H15B 3.3794 no .
C14 H11B 3.2210 no .
C14 H12 3.3218 no .
C15 H1 2.9481 no .
C15 H2A 2.6141 no .
C15 H3B 2.9687 no .
C15 H11A 3.3603 no .
C15 H11B 2.6916 no .
C15 H13A 2.7397 no .
C15 H13B 3.3821 no .
C16 H3B 3.5387 no .
C16 H11A 3.1807 no .
C16 H12 3.2238 no .
C16 H13B 3.1459 no .
C16 H14 3.2145 no .
C16 H15B 3.1623 no .
H1 H2A 2.3723 no .
H1 H2B 2.3125 no .
H1 H6 2.4424 no .
H1 H7A 3.5390 no .
H1 H7B 2.9006 no .
H1 H8 2.7882 no .
H1 H9A 3.2664 no .
H1 H9B 3.4973 no .
H1 H11A 2.7024 no .
H1 H11B 2.4988 no .
H1 H15A 2.8732 no .
H1 H15B 3.2748 no .
H2A H3A 2.3751 no .
H2A H3B 2.3535 no .
H2A H15A 2.6520 no .
H2A H15B 2.1598 no .
H2B H3A 2.3507 no .
H2B H3B 2.8683 no .
H2B H4B 2.6974 no .
H2B H7B 2.3056 no .
H2B H9A 3.1301 no .
H2B H15B 3.5631 no .
H3A H4A 2.4376 no .
H3A H4B 2.2889 no .
H3A H15B 3.3826 no .
H3B H4A 2.2958 no .
H3B H4B 2.8564 no .
H3B H15B 2.2887 no .
H3B H17C 3.4737 no .
H4B H7A 3.4341 no .
H4B H7B 2.6532 no .
H6 H7A 2.3756 no .
H6 H7B 2.8873 no .
H6 H8 2.6518 no .
H6 H11A 2.1152 no .
H6 H11B 3.3029 no .
H7A H8 2.4497 no .
H7A H9A 3.2919 no .
H7B H8 2.8773 no .
H7B H9A 2.3529 no .
H7B H9B 3.4959 no .
H8 H9A 2.7886 no .
H8 H9B 2.2408 no .
H8 H11A 3.4158 no .
H11A H12 2.3696 no .
H11B H12 2.4044 no .
H11B H13A 2.5391 no .
H11B H15A 2.5150 no .
H12 H13A 2.4019 no .
H12 H13B 2.3867 no .
H13A H14 2.3991 no .
H13A H15A 2.5715 no .
H13B H14 2.3827 no .
H14 H15A 2.3977 no .
H14 H15B 2.3708 no .
O1 H2B 3.2594 no 4_575
O1 H6 3.0612 no 3_676
O1 H7B 3.0282 no 4_575
O1 H8 2.6772 no 3_676
O1 H9A 2.6009 no 4_575
O1 H9B 2.9157 no 2_655
O1 H11A 2.8259 no 3_676
O3 H1 2.9599 no 4_565
O3 H2A 3.5634 no 4_565
O3 H7A 2.9008 no 3_676
O3 H11B 3.2301 no 4_565
O3 H15A 2.8799 no 4_565
O4 H3A 3.0274 no 2_746
O4 H3B 2.9736 no 2_746
O4 H4A 3.0981 no 2_746
O4 H13A 3.1438 no 2_756
O4 H13B 3.1302 no 2_756
O4 H15A 3.4319 no 4_565
C1 H12 3.5728 no 4_564
C2 H12 3.4715 no 4_564
C2 H13B 3.3820 no 4_564
C2 H14 3.5829 no 3_776
C2 H15B 3.2353 no 3_776
C3 H13B 3.3970 no 2_756
C3 H14 3.3994 no 2_756
C3 H15A 3.3886 no 3_776
C3 H15B 3.3425 no 3_776
C3 H17C 3.3571 no 4_574
C4 H9B 2.9990 no 2_655
C4 H13A 3.5555 no 1_565
C4 H14 3.4407 no 2_756
C4 H17B 3.3272 no 4_574
C5 H6 3.5347 no 3_676
C5 H9A 3.5179 no 4_575
C5 H9B 2.9488 no 2_655
C5 H11A 3.5283 no 3_676
C6 H6 3.1566 no 3_676
C7 H6 3.4774 no 3_676
C7 H8 3.4093 no 2_655
C7 H9B 3.3395 no 2_655
C7 H11A 3.4659 no 3_676
C8 H4B 3.2703 no 2_645
C8 H7B 3.3126 no 2_645
C8 H11B 3.4044 no 2_655
C8 H17B 2.9888 no 3_676
C9 H4B 3.0236 no 2_645
C9 H7A 3.4662 no 2_645
C9 H7B 3.5057 no 2_645
C9 H9A 3.0388 no 3_675
C9 H9B 3.1422 no 3_675
C9 H11A 3.5473 no 2_655
C9 H11B 3.0981 no 2_655
C9 H12 2.9894 no 4_564
C9 H17B 3.4640 no 3_676
C11 H7A 3.3401 no 3_676
C11 H9A 3.4347 no 2_645
C12 H1 3.3372 no 4_565
C12 H2A 3.5495 no 4_565
C12 H7A 3.3888 no 3_676
C13 H2A 3.3694 no 4_565
C13 H3B 3.1871 no 2_746
C13 H4A 3.5233 no 1_545
C13 H17A 3.2385 no 4_564
C13 H17C 3.3345 no 2_746
C14 H3A 3.4354 no 3_776
C14 H3B 3.0825 no 2_746
C14 H4A 3.3863 no 2_746
C14 H17A 3.5309 no 4_564
C14 H17C 3.1101 no 2_746
C15 H2A 3.2792 no 3_776
C15 H3A 3.1168 no 3_776
C15 H17A 3.2547 no 4_564
C16 H15A 3.3253 no 4_565
C17 H3A 3.1332 no 4_575
C17 H4B 3.1414 no 4_575
C17 H8 3.5627 no 3_676
C17 H11B 3.4098 no 4_565
C17 H13A 3.1557 no 4_565
C17 H14 3.2591 no 2_756
C17 H15A 3.1476 no 4_565
C17 H17A 3.4923 no 3_777
H1 O3 2.9599 no 4_564
H1 C12 3.3372 no 4_564
H1 H12 2.7917 no 4_564
H2A O3 3.5634 no 4_564
H2A C12 3.5495 no 4_564
H2A C13 3.3694 no 4_564
H2A C15 3.2792 no 3_776
H2A H2A 3.4840 no 3_776
H2A H3B 3.4942 no 3_776
H2A H12 3.1973 no 4_564
H2A H13B 2.5398 no 4_564
H2A H14 3.2726 no 3_776
H2A H15A 3.4735 no 3_776
H2A H15B 2.4613 no 3_776
H2B O1 3.2594 no 4_574
H2B H4A 3.1955 no 4_574
H2B H12 3.1452 no 4_564
H2B H13B 3.4264 no 4_564
H2B H14 3.3222 no 3_776
H2B H17C 3.5292 no 4_574
H3A O4 3.0274 no 2_756
H3A C14 3.4354 no 3_776
H3A C15 3.1168 no 3_776
H3A C17 3.1332 no 4_574
H3A H13B 3.4972 no 2_756
H3A H14 2.8255 no 3_776
H3A H15A 2.6698 no 3_776
H3A H15B 2.9288 no 3_776
H3A H17A 3.2128 no 2_756
H3A H17A 3.2702 no 4_574
H3A H17B 3.1391 no 4_574
H3A H17C 2.5170 no 4_574
H3B O4 2.9736 no 2_756
H3B C13 3.1871 no 2_756
H3B C14 3.0825 no 2_756
H3B H2A 3.4942 no 3_776
H3B H13B 2.4940 no 2_756
H3B H14 2.7074 no 2_756
H3B H15A 3.3349 no 3_776
H3B H15B 3.3308 no 3_776
H4A O4 3.0981 no 2_756
H4A C13 3.5233 no 1_565
H4A C14 3.3863 no 2_756
H4A H2B 3.1955 no 4_575
H4A H9B 3.2610 no 2_655
H4A H12 3.3729 no 1_565
H4A H13A 2.9105 no 1_565
H4A H13B 3.4270 no 1_565
H4A H14 2.7453 no 2_756
H4A H17B 3.5873 no 4_574
H4B C8 3.2703 no 2_655
H4B C9 3.0236 no 2_655
H4B C17 3.1414 no 4_574
H4B H8 2.8584 no 2_655
H4B H9B 2.3751 no 2_655
H4B H13A 3.3281 no 1_565
H4B H17A 3.3444 no 4_574
H4B H17B 2.4778 no 4_574
H4B H17C 3.1481 no 4_574
H6 O1 3.0612 no 3_676
H6 C5 3.5347 no 3_676
H6 C6 3.1566 no 3_676
H6 C7 3.4774 no 3_676
H6 H6 2.3630 no 3_676
H6 H7A 3.0212 no 3_676
H6 H8 3.5191 no 3_676
H6 H11A 3.4267 no 3_676
H7A O3 2.9008 no 3_676
H7A C9 3.4662 no 2_655
H7A C11 3.3401 no 3_676
H7A C12 3.3888 no 3_676
H7A H6 3.0212 no 3_676
H7A H8 3.3436 no 2_655
H7A H9B 2.8983 no 2_655
H7A H11A 2.5871 no 3_676
H7A H11B 3.5612 no 2_655
H7A H12 3.3345 no 3_676
H7A H17B 3.3530 no 3_676
H7B O1 3.0282 no 4_574
H7B C8 3.3126 no 2_655
H7B C9 3.5057 no 2_655
H7B H8 2.6015 no 2_655
H7B H9B 3.0221 no 2_655
H8 O1 2.6772 no 3_676
H8 C7 3.4093 no 2_645
H8 C17 3.5627 no 3_676
H8 H4B 2.8584 no 2_645
H8 H6 3.5191 no 3_676
H8 H7A 3.3436 no 2_645
H8 H7B 2.6015 no 2_645
H8 H17B 2.6310 no 3_676
H9A O1 2.6009 no 4_574
H9A C5 3.5179 no 4_574
H9A C9 3.0388 no 3_675
H9A C11 3.4347 no 2_655
H9A H9A 2.8891 no 3_675
H9A H9B 2.5056 no 3_675
H9A H11A 3.0331 no 2_655
H9A H11B 3.0264 no 2_655
H9A H12 3.4740 no 2_655
H9A H12 2.8727 no 4_564
H9B O1 2.9157 no 2_645
H9B C4 2.9990 no 2_645
H9B C5 2.9488 no 2_645
H9B C7 3.3395 no 2_645
H9B C9 3.1422 no 3_675
H9B H4A 3.2610 no 2_645
H9B H4B 2.3751 no 2_645
H9B H7A 2.8983 no 2_645
H9B H7B 3.0221 no 2_645
H9B H9A 2.5056 no 3_675
H9B H9B 3.1022 no 3_675
H9B H11A 3.3871 no 4_564
H9B H11B 3.4142 no 2_655
H9B H12 3.4160 no 2_655
H9B H12 3.0480 no 4_564
H9B H17B 3.4955 no 3_676
H11A O1 2.8259 no 3_676
H11A C5 3.5283 no 3_676
H11A C7 3.4659 no 3_676
H11A C9 3.5473 no 2_645
H11A H6 3.4267 no 3_676
H11A H7A 2.5871 no 3_676
H11A H9A 3.0331 no 2_645
H11A H9B 3.3871 no 4_565
H11B O3 3.2301 no 4_564
H11B C8 3.4044 no 2_645
H11B C9 3.0981 no 2_645
H11B C17 3.4098 no 4_564
H11B H7A 3.5612 no 2_645
H11B H9A 3.0264 no 2_645
H11B H9B 3.4142 no 2_645
H11B H17A 3.0617 no 4_564
H11B H17B 2.9754 no 4_564
H12 C1 3.5728 no 4_565
H12 C2 3.4715 no 4_565
H12 C9 2.9894 no 4_565
H12 H1 2.7917 no 4_565
H12 H2A 3.1973 no 4_565
H12 H2B 3.1452 no 4_565
H12 H4A 3.3729 no 1_545
H12 H7A 3.3345 no 3_676
H12 H9A 3.4740 no 2_645
H12 H9A 2.8727 no 4_565
H12 H9B 3.4160 no 2_645
H12 H9B 3.0480 no 4_565
H13A O4 3.1438 no 2_746
H13A C4 3.5555 no 1_545
H13A C17 3.1557 no 4_564
H13A H4A 2.9105 no 1_545
H13A H4B 3.3281 no 1_545
H13A H17A 2.3707 no 4_564
H13A H17B 3.1406 no 4_564
H13A H17C 2.9768 no 2_746
H13B O4 3.1302 no 2_746
H13B C2 3.3820 no 4_565
H13B C3 3.3970 no 2_746
H13B H2A 2.5398 no 4_565
H13B H2B 3.4264 no 4_565
H13B H3A 3.4972 no 2_746
H13B H3B 2.4940 no 2_746
H13B H4A 3.4270 no 1_545
H13B H15A 3.3549 no 4_565
H13B H15B 2.8263 no 2_746
H13B H17C 3.3928 no 2_746
H14 C2 3.5829 no 3_776
H14 C3 3.3994 no 2_746
H14 C4 3.4407 no 2_746
H14 C17 3.2591 no 2_746
H14 H2A 3.2726 no 3_776
H14 H2B 3.3222 no 3_776
H14 H3A 2.8255 no 3_776
H14 H3B 2.7074 no 2_746
H14 H4A 2.7453 no 2_746
H14 H17A 3.5230 no 4_564
H14 H17C 2.2960 no 2_746
H15A O3 2.8799 no 4_564
H15A O4 3.4319 no 4_564
H15A C3 3.3886 no 3_776
H15A C16 3.3253 no 4_564
H15A C17 3.1476 no 4_564
H15A H2A 3.4735 no 3_776
H15A H3A 2.6698 no 3_776
H15A H3B 3.3349 no 3_776
H15A H13B 3.3549 no 4_564
H15A H17A 2.3880 no 4_564
H15A H17B 3.4687 no 4_564
H15A H17C 3.5103 no 2_746
H15B C2 3.2353 no 3_776
H15B C3 3.3425 no 3_776
H15B H2A 2.4613 no 3_776
H15B H3A 2.9288 no 3_776
H15B H3B 3.3308 no 3_776
H15B H13B 2.8263 no 2_756
H15B H15B 3.0507 no 3_776
H17A C13 3.2385 no 4_565
H17A C14 3.5309 no 4_565
H17A C15 3.2547 no 4_565
H17A C17 3.4923 no 3_777
H17A H3A 3.2128 no 2_746
H17A H3A 3.2702 no 4_575
H17A H4B 3.3444 no 4_575
H17A H11B 3.0617 no 4_565
H17A H13A 2.3707 no 4_565
H17A H14 3.5230 no 4_565
H17A H15A 2.3880 no 4_565
H17A H17A 2.9849 no 3_777
H17A H17C 3.0928 no 3_777
H17B C4 3.3272 no 4_575
H17B C8 2.9888 no 3_676
H17B C9 3.4640 no 3_676
H17B H3A 3.1391 no 4_575
H17B H4A 3.5873 no 4_575
H17B H4B 2.4778 no 4_575
H17B H7A 3.3530 no 3_676
H17B H8 2.6310 no 3_676
H17B H9B 3.4955 no 3_676
H17B H11B 2.9754 no 4_565
H17B H13A 3.1406 no 4_565
H17B H15A 3.4687 no 4_565
H17C C3 3.3571 no 4_575
H17C C13 3.3345 no 2_756
H17C C14 3.1101 no 2_756
H17C H2B 3.5292 no 4_575
H17C H3A 2.5170 no 4_575
H17C H4B 3.1481 no 4_575
H17C H13A 2.9768 no 2_756
H17C H13B 3.3928 no 2_756
H17C H14 2.2960 no 2_756
H17C H15A 3.5103 no 2_756
H17C H17A 3.0928 no 3_777

loop_
_geom_torsion_atom_site_label_1
_geom_torsion_atom_site_label_2
_geom_torsion_atom_site_label_3
_geom_torsion_atom_site_label_4
_geom_torsion
_geom_torsion_publ_flag
C10 O2 C16 O3 -61.24(15) no
C10 O2 C16 O4 61.54(13) no
C10 O2 C16 C17 -179.89(9) no
C16 O2 C10 C1 177.75(10) no
C16 O2 C10 C11 57.88(12) no
C16 O2 C10 C15 -58.87(13) no
C12 O3 C16 O2 61.34(14) no
C12 O3 C16 O4 -61.22(12) no
C12 O3 C16 C17 179.59(8) no
C16 O3 C12 C11 -59.94(13) no
C16 O3 C12 C13 60.72(12) no
C14 O4 C16 O2 -61.42(14) no
C14 O4 C16 O3 61.35(14) no
C14 O4 C16 C17 -179.53(10) no
C16 O4 C14 C13 -61.09(12) no
C16 O4 C14 C15 60.76(14) no
C2 C1 C6 C5 -49.46(13) no
C2 C1 C6 C7 72.87(12) no
C6 C1 C2 C3 59.02(12) no
C2 C1 C10 O2 82.85(14) no
C2 C1 C10 C11 -160.14(11) no
C2 C1 C10 C15 -35.17(16) no
C10 C1 C2 C3 -66.59(15) no
C6 C1 C10 O2 -42.64(12) no
C6 C1 C10 C11 74.37(13) no
C6 C1 C10 C15 -160.66(9) no
C10 C1 C6 C5 78.96(13) no
C10 C1 C6 C7 -158.71(9) no
C1 C2 C3 C4 -56.86(14) no
C2 C3 C4 C5 45.45(16) no
C3 C4 C5 O1 147.58(12) no
C3 C4 C5 C6 -38.86(15) no
O1 C5 C6 C1 -145.59(12) no
O1 C5 C6 C7 89.51(15) no
C4 C5 C6 C1 40.84(15) no
C4 C5 C6 C7 -84.06(13) no
C1 C6 C7 C8 56.63(15) no
C5 C6 C7 C8 -178.14(12) no
C6 C7 C8 C9 -121.82(14) no
O2 C10 C11 C12 -55.00(13) no
O2 C10 C15 C14 56.30(12) no
C1 C10 C11 C12 -171.31(11) no
C1 C10 C15 C14 174.04(9) no
C11 C10 C15 C14 -59.49(13) no
C15 C10 C11 C12 60.36(15) no
C10 C11 C12 O3 56.95(16) no
C10 C11 C12 C13 -61.75(15) no
O3 C12 C13 C14 -59.19(14) no
C11 C12 C13 C14 59.96(14) no
C12 C13 C14 O4 59.52(13) no
C12 C13 C14 C15 -60.04(16) no
O4 C14 C15 C10 -58.41(13) no
C13 C14 C15 C10 60.98(15) no
